data_4127328
loop_
_publ_author_name
'Reiers\/olmoen, Ann Christin'
'Cs\'ok\'as, D\'aniel'
'P\'apai, Imre'
'Fiksdahl, Anne'
'Erd\'elyi, M\'at\'e'

_publ_section_title
;
 Mechanism of Au(III)-Mediated Alkoxycyclization of a 1,6-Enyne.
;
_journal_name_full 'Journal of the American Chemical Society'
_journal_paper_doi 10.1021/jacs.9b09108
_journal_year 2019
_chemical_formula_moiety 'C14 H16 Au Br2 F3 N2 O3'
_chemical_formula_sum 'C14 H16 Au Br2 F3 N2 O3'
_chemical_formula_weight 674.08
_space_group_crystal_system orthorhombic
_space_group_IT_number 19
_space_group_name_Hall 'P 2ac 2ab'
_space_group_name_H-M_alt 'P 21 21 21'
_symmetry_space_group_name_Hall 'P 2ac 2ab'
_symmetry_space_group_name_H-M 'P 21 21 21'
_atom_sites_solution_hydrogens geom
_atom_sites_solution_primary dual
_audit_creation_date 2019-03-07
_audit_creation_method
;
Olex2 1.2
(compiled 2018.05.29 svn.r3508 for OlexSys, GUI svn.r5506)
;
_audit_update_record
;
2019-07-05 deposited with the CCDC.    2019-07-16 downloaded from the CCDC.
;
_cell_angle_alpha 90
_cell_angle_beta 90
_cell_angle_gamma 90
_cell_formula_units_Z 4
_cell_length_a 7.585(3)
_cell_length_b 8.843(3)
_cell_length_c 28.858(11)
_cell_measurement_reflns_used 9905
_cell_measurement_temperature 101(2)
_cell_measurement_theta_max 31.53
_cell_measurement_theta_min 2.40
_cell_volume 1935.6(12)
_computing_cell_refinement 'SAINT V8.38A (Sheldrick, 2016)'
_computing_data_reduction 'SAINT V8.38A (Sheldrick, 2016)'
_computing_molecular_graphics 'Olex2 (Dolomanov et al., 2009)'
_computing_publication_material 'Olex2 (Dolomanov et al., 2009)'
_computing_structure_refinement 'ShelXL (Sheldrick, 2015)'
_computing_structure_solution 'ShelXT (Sheldrick, 2015)'
_diffrn_ambient_temperature 101.11
_diffrn_measured_fraction_theta_full 0.999
_diffrn_measured_fraction_theta_max 0.996
_diffrn_measurement_device_type 'Bruker APEX-II CCD'
_diffrn_measurement_method '\f and \w scans'
_diffrn_radiation_type MoK\a
_diffrn_radiation_wavelength 0.71073
_diffrn_reflns_av_R_equivalents 0.0348
_diffrn_reflns_av_unetI/netI 0.0460
_diffrn_reflns_Laue_measured_fraction_full 0.999
_diffrn_reflns_Laue_measured_fraction_max 0.996
_diffrn_reflns_limit_h_max 11
_diffrn_reflns_limit_h_min -8
_diffrn_reflns_limit_k_max 13
_diffrn_reflns_limit_k_min -13
_diffrn_reflns_limit_l_max 42
_diffrn_reflns_limit_l_min -41
_diffrn_reflns_number 21650
_diffrn_reflns_point_group_measured_fraction_full 0.993
_diffrn_reflns_point_group_measured_fraction_max 0.993
_diffrn_reflns_theta_full 25.242
_diffrn_reflns_theta_max 31.583
_diffrn_reflns_theta_min 2.702
_diffrn_standards_number 0
_exptl_absorpt_coefficient_mu 23.531
_exptl_absorpt_correction_T_max 0.7462
_exptl_absorpt_correction_T_min 0.4741
_exptl_absorpt_correction_type multi-scan
_exptl_absorpt_process_details
;
SADABS-2016/2 (Bruker,2016/2) was used for absorption correction.
wR2(int) was 0.1308 before and 0.0644 after correction.
The Ratio of minimum to maximum transmission is 0.6354.
The \l/2 correction factor is Not present.
;
_exptl_crystal_colour orange
_exptl_crystal_density_diffrn 4.420
_exptl_crystal_description plate
_exptl_crystal_F_000 2368
_exptl_crystal_size_max 0.175
_exptl_crystal_size_mid 0.1
_exptl_crystal_size_min 0.03
_refine_diff_density_max 2.775
_refine_diff_density_min -1.063
_refine_diff_density_rms 0.142
_refine_ls_abs_structure_details
;
 Flack x determined using 2388 quotients [(I+)-(I-)]/[(I+)+(I-)]
 (Parsons, Flack and Wagner, Acta Cryst. B69 (2013) 249-259).
;
_refine_ls_abs_structure_Flack 0.015(5)
_refine_ls_extinction_method none
_refine_ls_goodness_of_fit_ref 1.041
_refine_ls_hydrogen_treatment constr
_refine_ls_matrix_type full
_refine_ls_number_parameters 229
_refine_ls_number_reflns 6418
_refine_ls_number_restraints 0
_refine_ls_restrained_S_all 1.041
_refine_ls_R_factor_all 0.0300
_refine_ls_R_factor_gt 0.0250
_refine_ls_shift/su_max 0.001
_refine_ls_shift/su_mean 0.000
_refine_ls_structure_factor_coef Fsqd
_refine_ls_weighting_details 'w=1/[\s^2^(Fo^2^)+(0.0141P)^2^+0.2398P] where P=(Fo^2^+2Fc^2^)/3'
_refine_ls_weighting_scheme calc
_refine_ls_wR_factor_gt 0.0502
_refine_ls_wR_factor_ref 0.0513
_reflns_Friedel_coverage 0.753
_reflns_Friedel_fraction_full 0.986
_reflns_Friedel_fraction_max 0.989
_reflns_number_gt 5923
_reflns_number_total 6418
_reflns_threshold_expression 'I > 2\s(I)'
_cod_data_source_file ja9b09108_si_004.cif
_cod_data_source_block acr_11_22_100k_0m_a
_cod_depositor_comments
;

2020-10-09
Z value and formula fixed to values more according to usual
chemical conventions.                 miguel
;
_cod_original_formula_weight 337.04
_cod_original_formula_moiety '0.5(C14 H16 Au Br2 F3 N2 O3)'
_cod_original_formula_units_Z 8
_cod_original_cell_volume 1935.7(13)
_cod_original_formula_sum 'C7 H8 Au0.50 Br F1.50 N O1.50'
_cod_database_code 4127328
_shelx_shelxl_version_number 2017/1
_shelx_space_group_comment
;
The symmetry employed for this shelxl refinement is uniquely defined
by the following loop, which should always be used as a source of
symmetry information in preference to the above space-group names.
They are only intended as comments.
;
_shelx_estimated_absorpt_t_max 0.539
_shelx_estimated_absorpt_t_min 0.105
_olex2_refinement_description
;
1. Fixed Uiso
 At 1.2 times of:
  All C(H) groups, All C(H,H) groups
 At 1.5 times of:
  All C(H,H,H) groups
2.a Ternary CH refined with riding coordinates:
 C0D(H0D)
2.b Secondary CH2 refined with riding coordinates:
 C8(H8A,H8B)
2.c Aromatic/amide H refined with riding coordinates:
 C6(H6), C3(H3), C5(H5), C4(H4)
2.d Idealised Me refined as rotating group:
 C10(H10A,H10B,H10C), C12(H12A,H12B,H12C), C11(H11A,H11B,H11C)
;
_olex2_submission_special_instructions 'No special instructions were received'

loop_
_space_group_symop_operation_xyz
'x, y, z'
'-x+1/2, -y, z+1/2'
'-x, y+1/2, -z+1/2'
'x+1/2, -y+1/2, -z'

loop_
_atom_site_label
_atom_site_type_symbol
_atom_site_fract_x
_atom_site_fract_y
_atom_site_fract_z
_atom_site_U_iso_or_equiv
_atom_site_adp_type
_atom_site_occupancy
_atom_site_site_symmetry_order
_atom_site_calc_flag
_atom_site_refinement_flags_posn
Au1 Au 0.59030(2) 0.70710(2) 0.53842(2) 0.01507(5) Uani 1 1 d .
Br2 Br 0.56183(8) 0.87586(6) 0.47323(2) 0.02272(12) Uani 1 1 d .
Br1 Br 0.56739(9) 0.92501(6) 0.58721(2) 0.02942(13) Uani 1 1 d .
O2 O 0.8905(5) 0.6533(4) 0.69232(12) 0.0232(8) Uani 1 1 d .
N1 N 0.6117(6) 0.5186(4) 0.49793(14) 0.0148(8) Uani 1 1 d .
O3 O 0.9733(5) 0.8231(5) 0.63795(13) 0.0286(9) Uani 1 1 d .
N2 N 0.6355(5) 0.5514(5) 0.58864(15) 0.0170(9) Uani 1 1 d .
O1 O 0.7689(5) 0.3194(4) 0.59532(13) 0.0253(8) Uani 1 1 d .
C6 C 0.5809(8) 0.5102(5) 0.45236(16) 0.0206(10) Uani 1 1 d .
H6 H 0.537833 0.596406 0.436291 0.025 Uiso 1 1 calc R
C13 C 0.9558(6) 0.7828(7) 0.67714(18) 0.0236(11) Uani 1 1 d .
F1 F 1.0756(8) 1.0100(5) 0.70420(16) 0.0772(17) Uani 1 1 d .
F2 F 1.1401(6) 0.8150(6) 0.74222(15) 0.0617(14) Uani 1 1 d .
C0D C 0.6507(7) 0.5850(7) 0.63901(17) 0.0196(11) Uani 1 1 d .
H0D H 0.641125 0.697448 0.641665 0.024 Uiso 1 1 calc R
C2 C 0.6720(7) 0.3991(6) 0.52123(18) 0.0165(10) Uani 1 1 d .
C3 C 0.7048(8) 0.2645(6) 0.4992(2) 0.0229(12) Uani 1 1 d .
H3 H 0.746600 0.179284 0.515983 0.027 Uiso 1 1 calc R
C5 C 0.6110(8) 0.3778(6) 0.42853(18) 0.0244(11) Uani 1 1 d .
H5 H 0.586941 0.371828 0.396275 0.029 Uiso 1 1 calc R
F3 F 0.8817(6) 0.9012(7) 0.74752(17) 0.085(2) Uani 1 1 d .
C4 C 0.6753(8) 0.2558(6) 0.4516(2) 0.0267(13) Uani 1 1 d .
H4 H 0.700126 0.164884 0.435336 0.032 Uiso 1 1 calc R
C10 C 0.3246(7) 0.5829(9) 0.6482(2) 0.0324(15) Uani 1 1 d .
H10A H 0.328266 0.693717 0.648160 0.049 Uiso 1 1 calc GR
H10B H 0.225710 0.548487 0.667348 0.049 Uiso 1 1 calc GR
H10C H 0.309084 0.546252 0.616412 0.049 Uiso 1 1 calc GR
C1 C 0.6988(7) 0.4198(6) 0.57248(17) 0.0174(10) Uani 1 1 d .
C8 C 0.8368(7) 0.5453(7) 0.65670(19) 0.0223(12) Uani 1 1 d .
H8A H 0.836817 0.441721 0.669743 0.027 Uiso 1 1 calc R
H8B H 0.921525 0.548099 0.630625 0.027 Uiso 1 1 calc R
C9 C 0.4971(7) 0.5211(7) 0.66796(18) 0.0244(12) Uani 1 1 d .
C14 C 1.0121(8) 0.8804(9) 0.7180(2) 0.0350(15) Uani 1 1 d .
C12 C 0.5177(8) 0.5780(8) 0.71754(19) 0.0334(15) Uani 1 1 d .
H12A H 0.620023 0.529258 0.731905 0.050 Uiso 1 1 calc GR
H12B H 0.411326 0.553410 0.735296 0.050 Uiso 1 1 calc GR
H12C H 0.534874 0.687809 0.717278 0.050 Uiso 1 1 calc GR
C11 C 0.4846(8) 0.3491(8) 0.6680(2) 0.0328(14) Uani 1 1 d .
H11A H 0.468865 0.312748 0.636208 0.049 Uiso 1 1 calc GR
H11B H 0.383878 0.317466 0.686944 0.049 Uiso 1 1 calc GR
H11C H 0.593229 0.306337 0.680962 0.049 Uiso 1 1 calc GR

loop_
_atom_site_aniso_label
_atom_site_aniso_U_11
_atom_site_aniso_U_22
_atom_site_aniso_U_33
_atom_site_aniso_U_23
_atom_site_aniso_U_13
_atom_site_aniso_U_12
Au1 0.01378(8) 0.01805(7) 0.01337(7) -0.00136(7) -0.00265(7) 0.00354(7)
Br2 0.0279(3) 0.0174(2) 0.0228(3) 0.00412(18) -0.0049(2) 0.0023(2)
Br1 0.0391(4) 0.0231(2) 0.0260(3) -0.0072(2) -0.0057(3) 0.0112(3)
O2 0.0142(19) 0.043(2) 0.0123(16) -0.0006(15) -0.0017(15) 0.0012(16)
N1 0.014(2) 0.0143(18) 0.0158(19) 0.0010(15) 0.0004(17) -0.0003(17)
O3 0.028(2) 0.039(2) 0.0187(19) -0.0003(17) 0.0012(16) 0.0041(17)
N2 0.014(2) 0.024(2) 0.0133(19) 0.0012(17) -0.0021(15) 0.0048(16)
O1 0.028(2) 0.027(2) 0.0214(19) 0.0071(16) -0.0010(16) 0.0061(16)
C6 0.027(3) 0.022(2) 0.013(2) 0.0014(17) -0.008(2) -0.003(2)
C13 0.011(2) 0.041(3) 0.019(2) -0.005(3) 0.0001(18) 0.004(2)
F1 0.123(5) 0.063(3) 0.046(3) -0.006(2) -0.020(3) -0.039(4)
F2 0.058(3) 0.078(3) 0.049(3) -0.018(3) -0.033(2) 0.013(3)
C0D 0.013(2) 0.032(3) 0.013(2) 0.000(2) -0.0002(18) 0.005(2)
C2 0.016(3) 0.017(2) 0.016(2) 0.0029(19) 0.0007(19) -0.0025(18)
C3 0.026(3) 0.017(3) 0.025(3) 0.000(2) -0.002(2) 0.000(2)
C5 0.030(3) 0.024(2) 0.019(2) -0.003(2) 0.000(2) -0.008(2)
F3 0.054(3) 0.131(5) 0.070(3) -0.071(3) 0.031(3) -0.019(3)
C4 0.033(3) 0.019(2) 0.029(3) -0.007(2) 0.005(2) -0.006(2)
C10 0.015(3) 0.060(4) 0.021(3) -0.003(3) 0.000(2) 0.003(3)
C1 0.014(3) 0.022(2) 0.016(2) 0.0052(19) 0.0008(19) -0.0007(19)
C8 0.014(3) 0.038(3) 0.015(2) 0.000(2) -0.003(2) 0.000(2)
C9 0.014(3) 0.047(3) 0.012(2) 0.005(2) 0.002(2) 0.004(2)
C14 0.026(3) 0.056(4) 0.024(3) -0.014(3) 0.000(2) -0.001(3)
C12 0.017(3) 0.062(4) 0.021(3) -0.003(3) 0.005(2) 0.001(3)
C11 0.019(3) 0.052(4) 0.028(3) 0.012(3) 0.004(2) -0.003(3)

loop_
_atom_type_symbol
_atom_type_description
_atom_type_scat_dispersion_real
_atom_type_scat_dispersion_imag
_atom_type_scat_source
C C 0.0033 0.0016 'International Tables Vol C Tables 4.2.6.8 and 6.1.1.4'
H H 0.0000 0.0000 'International Tables Vol C Tables 4.2.6.8 and 6.1.1.4'
Au Au -2.0133 8.8022 'International Tables Vol C Tables 4.2.6.8 and 6.1.1.4'
Br Br -0.2901 2.4595 'International Tables Vol C Tables 4.2.6.8 and 6.1.1.4'
F F 0.0171 0.0103 'International Tables Vol C Tables 4.2.6.8 and 6.1.1.4'
N N 0.0061 0.0033 'International Tables Vol C Tables 4.2.6.8 and 6.1.1.4'
O O 0.0106 0.0060 'International Tables Vol C Tables 4.2.6.8 and 6.1.1.4'

loop_
_geom_angle_atom_site_label_1
_geom_angle_atom_site_label_2
_geom_angle_atom_site_label_3
_geom_angle
Br1 Au1 Br2 87.37(4)
N1 Au1 Br2 93.78(12)
N1 Au1 Br1 178.81(12)
N2 Au1 Br2 173.16(12)
N2 Au1 Br1 97.96(12)
N2 Au1 N1 80.86(17)
C13 O2 C8 116.0(4)
C6 N1 Au1 126.4(3)
C2 N1 Au1 112.7(3)
C2 N1 C6 120.8(4)
C0D N2 Au1 125.1(3)
C1 N2 Au1 113.6(3)
C1 N2 C0D 119.0(4)
N1 C6 H6 119.7
N1 C6 C5 120.6(5)
C5 C6 H6 119.7
O2 C13 C14 109.8(5)
O3 C13 O2 127.9(5)
O3 C13 C14 122.2(6)
N2 C0D H0D 105.5
N2 C0D C8 110.4(4)
N2 C0D C9 113.4(4)
C8 C0D H0D 105.5
C8 C0D C9 115.4(4)
C9 C0D H0D 105.5
N1 C2 C3 121.1(5)
N1 C2 C1 116.4(4)
C3 C2 C1 122.5(5)
C2 C3 H3 120.8
C2 C3 C4 118.4(5)
C4 C3 H3 120.8
C6 C5 H5 120.3
C4 C5 C6 119.3(5)
C4 C5 H5 120.3
C3 C4 H4 120.1
C5 C4 C3 119.8(5)
C5 C4 H4 120.1
H10A C10 H10B 109.5
H10A C10 H10C 109.5
H10B C10 H10C 109.5
C9 C10 H10A 109.5
C9 C10 H10B 109.5
C9 C10 H10C 109.5
N2 C1 C2 113.5(4)
O1 C1 N2 126.5(5)
O1 C1 C2 119.9(5)
O2 C8 C0D 109.8(5)
O2 C8 H8A 109.7
O2 C8 H8B 109.7
C0D C8 H8A 109.7
C0D C8 H8B 109.7
H8A C8 H8B 108.2
C10 C9 C0D 108.3(4)
C12 C9 C0D 108.1(5)
C12 C9 C10 108.7(5)
C11 C9 C0D 114.4(5)
C11 C9 C10 107.7(5)
C11 C9 C12 109.5(5)
F1 C14 C13 111.4(5)
F1 C14 F2 105.8(6)
F1 C14 F3 110.6(6)
F2 C14 C13 111.5(6)
F3 C14 C13 111.7(5)
F3 C14 F2 105.6(6)
C9 C12 H12A 109.5
C9 C12 H12B 109.5
C9 C12 H12C 109.5
H12A C12 H12B 109.5
H12A C12 H12C 109.5
H12B C12 H12C 109.5
C9 C11 H11A 109.5
C9 C11 H11B 109.5
C9 C11 H11C 109.5
H11A C11 H11B 109.5
H11A C11 H11C 109.5
H11B C11 H11C 109.5

loop_
_geom_bond_atom_site_label_1
_geom_bond_atom_site_label_2
_geom_bond_distance
Au1 Br2 2.4109(8)
Au1 Br1 2.3930(9)
Au1 N1 2.042(4)
Au1 N2 2.028(4)
O2 C13 1.323(7)
O2 C8 1.461(7)
N1 C6 1.338(6)
N1 C2 1.334(6)
O3 C13 1.193(6)
N2 C0D 1.488(6)
N2 C1 1.342(7)
O1 C1 1.227(6)
C6 H6 0.9500
C6 C5 1.377(7)
C13 C14 1.522(8)
F1 C14 1.306(8)
F2 C14 1.329(7)
C0D H0D 1.0000
C0D C8 1.541(7)
C0D C9 1.541(7)
C2 C3 1.372(7)
C2 C1 1.504(7)
C3 H3 0.9500
C3 C4 1.394(8)
C5 H5 0.9500
C5 C4 1.358(8)
F3 C14 1.319(7)
C4 H4 0.9500
C10 H10A 0.9800
C10 H10B 0.9800
C10 H10C 0.9800
C10 C9 1.528(8)
C8 H8A 0.9900
C8 H8B 0.9900
C9 C12 1.525(8)
C9 C11 1.524(9)
C12 H12A 0.9800
C12 H12B 0.9800
C12 H12C 0.9800
C11 H11A 0.9800
C11 H11B 0.9800
C11 H11C 0.9800

loop_
_geom_hbond_atom_site_label_D
_geom_hbond_atom_site_label_H
_geom_hbond_atom_site_label_A
_geom_hbond_distance_DH
_geom_hbond_distance_HA
_geom_hbond_distance_DA
_geom_hbond_angle_DHA
_geom_hbond_site_symmetry_A
_geom_hbond_publ_flag
C6 H6 Br2 0.95 2.70 3.292(5) 121.3 . yes
C6 H6 O3 0.95 2.31 3.103(6) 140.6 4_466 yes
C0D H0D Br1 1.00 2.61 3.417(6) 137.3 . yes
